data_1532866
loop_
_publ_author_name
'McLaughlin, A.C.'
'Attfield, J.P.'
'Liu, R.S.'
'Jang, L.-Y.'
'Zhou, W.Z.'

_publ_section_title
;
 Studies of microstructure and ruthenium valence in the ruthenocuprates
 Pb2 Ru Sr2 Cu2 O8 Cl and (Ru, M) Sr2 Gd Cu2 O8 (M =Sn, Nb)
;
_journal_name_full 'Journal of Solid State Chemistry'
_journal_page_first 834
_journal_page_last 838
_journal_volume 177
_journal_year 2004
_chemical_formula_sum 'Cl Cu2 O8 Pb2 Ru Sr2'
_chemical_name_systematic 'Pb2 Sr2 Cl (Ru Cu2 O8)'
_space_group_IT_number 127
_symmetry_space_group_name_Hall '-P 4 2ab'
_symmetry_space_group_name_H-M 'P 4/m b m'
_cell_angle_alpha 90
_cell_angle_beta 90
_cell_angle_gamma 90
_cell_formula_units_Z 2
_cell_length_a 5.4671
_cell_length_b 5.4671
_cell_length_c 15.3674
_cell_volume 459.319
_citation_journal_id_ASTM JSSCBI
_cod_data_source_file McLaughlin_JSSCBI_2004_1875.cif
_cod_data_source_block Cl1Cu2O8Pb2Ru1Sr2
_cod_original_cell_volume 459.3191
_cod_original_formula_sum 'Cl1 Cu2 O8 Pb2 Ru1 Sr2'
_cod_database_code 1532866

loop_
_symmetry_equiv_pos_as_xyz
x,y,z
-y,x,z
-x,-y,z
y,-x,z
x+1/2,-y+1/2,-z
y+1/2,x+1/2,-z
-x+1/2,y+1/2,-z
-y+1/2,-x+1/2,-z
-x,-y,-z
y,-x,-z
x,y,-z
-y,x,-z
-x-1/2,y-1/2,z
-y-1/2,-x-1/2,z
x-1/2,-y-1/2,z
y-1/2,x-1/2,z

loop_
_atom_site_label
_atom_site_type_symbol
_atom_site_fract_x
_atom_site_fract_y
_atom_site_fract_z
_atom_site_occupancy
_atom_site_U_iso_or_equiv
Sr1 Sr+2 0.5 0 0.1436 1 0.0
Pb1 Pb+2 0.5 0 0.3759 1 0.0
O4 O-2 0.6902 0.1902 0 0.51 0.0
O2 O-2 0.237 0.263 0.2807 1 0.0
Cu1 Cu+2 0 0 0.2704 1 0.0
Cl1 Cl-1 0 0 0.5 1 0.0
O3 O-2 0.1902 0.6902 0 0.47 0.0
Ru1 Ru+5 0 0 0 1 0.0
O1 O-2 0 0 0.1255 1 0.0
